data_7100597
loop_
_publ_author_name
'Paul Duval'
'Charles L. Barnes'
'Shanmugaperumal Kannan'

_publ_section_title
;
Versatile New Uranyl(VI) Dihalide Complexes Supported
by Tunable Organic Amide Ligands
;
_journal_name_full 'Chemical Communications'
_journal_paper_doi 10.1039/b512966d
_journal_year 2005
_chemical_formula_sum 'C20 H42 Cl2 N2 O4 U'
_chemical_formula_weight 683.49
_space_group_IT_number 14
_symmetry_cell_setting monoclinic
_symmetry_space_group_name_Hall '-P 2ybc'
_symmetry_space_group_name_H-M 'P 1 21/c 1'
_cell_angle_alpha 90.00
_cell_angle_beta 96.7450(10)
_cell_angle_gamma 90.00
_cell_formula_units_Z 2
_cell_length_a 8.5267(4)
_cell_length_b 11.3761(5)
_cell_length_c 13.8153(6)
_cell_measurement_temperature 173(2)
_cell_volume 1330.82(10)
_diffrn_ambient_temperature 173(2)
_exptl_crystal_density_diffrn 1.706
_cod_original_sg_symbol_H-M 'P 21/c'
_cod_database_code 7100597

loop_
_symmetry_equiv_pos_as_xyz
'x, y, z'
'-x, y+1/2, -z+1/2'
'-x, -y, -z'
'x, -y-1/2, z-1/2'

loop_
_atom_site_label
_atom_site_type_symbol
_atom_site_fract_x
_atom_site_fract_y
_atom_site_fract_z
_atom_site_U_iso_or_equiv
_atom_site_adp_type
_atom_site_occupancy
_atom_site_symmetry_multiplicity
_atom_site_calc_flag
_atom_site_refinement_flags
_atom_site_disorder_assembly
_atom_site_disorder_group
U1 U 0.0000 0.5000 0.0000 0.01761(6) Uani 1 2 d S . .
Cl1 Cl 0.08297(11) 0.27623(7) -0.00683(6) 0.03908(18) Uani 1 1 d . . .
O1 O -0.0945(2) 0.46528(19) 0.14778(13) 0.0237(4) Uani 1 1 d . . .
N1 N -0.2406(3) 0.4577(2) 0.27191(15) 0.0188(4) Uani 1 1 d . . .
C1 C -0.1003(3) 0.4580(2) 0.23904(18) 0.0191(5) Uani 1 1 d . . .
O2 O 0.1887(2) 0.5376(2) 0.05925(14) 0.0272(4) Uani 1 1 d . . .
C2 C 0.0527(3) 0.4513(3) 0.30569(19) 0.0236(6) Uani 1 1 d . . .
H2 H 0.0297 0.4222 0.3708 0.028 Uiso 1 1 calc R . .
C3 C 0.1241(4) 0.5754(3) 0.3183(3) 0.0402(8) Uani 1 1 d . . .
H3A H 0.1385 0.6079 0.2542 0.060 Uiso 1 1 calc R . .
H3B H 0.2265 0.5713 0.3586 0.060 Uiso 1 1 calc R . .
H3C H 0.0526 0.6262 0.3501 0.060 Uiso 1 1 calc R . .
C4 C 0.1677(3) 0.3664(3) 0.2657(2) 0.0311(7) Uani 1 1 d . . .
H4A H 0.1150 0.2910 0.2506 0.047 Uiso 1 1 calc R . .
H4B H 0.2593 0.3545 0.3145 0.047 Uiso 1 1 calc R . .
H4C H 0.2026 0.3993 0.2063 0.047 Uiso 1 1 calc R . .
C5 C -0.2617(3) 0.4558(3) 0.37739(19) 0.0241(6) Uani 1 1 d . . .
H5 H -0.1546 0.4634 0.4150 0.029 Uiso 1 1 calc R . .
C6 C -0.3600(4) 0.5609(3) 0.4042(2) 0.0370(8) Uani 1 1 d . . .
H6A H -0.3176 0.6332 0.3788 0.055 Uiso 1 1 calc R . .
H6B H -0.3555 0.5663 0.4753 0.055 Uiso 1 1 calc R . .
H6C H -0.4699 0.5504 0.3757 0.055 Uiso 1 1 calc R . .
C7 C -0.3304(4) 0.3392(3) 0.4053(2) 0.0351(7) Uani 1 1 d . . .
H7A H -0.4357 0.3289 0.3694 0.053 Uiso 1 1 calc R . .
H7B H -0.3385 0.3384 0.4755 0.053 Uiso 1 1 calc R . .
H7C H -0.2615 0.2750 0.3890 0.053 Uiso 1 1 calc R . .
C8 C -0.3895(3) 0.4590(3) 0.2034(2) 0.0232(5) Uani 1 1 d . . .
H8 H -0.4775 0.4532 0.2450 0.028 Uiso 1 1 calc R . .
C9 C -0.4143(4) 0.5756(3) 0.1481(2) 0.0340(7) Uani 1 1 d . . .
H9A H -0.4033 0.6410 0.1946 0.051 Uiso 1 1 calc R . .
H9B H -0.5203 0.5770 0.1119 0.051 Uiso 1 1 calc R . .
H9C H -0.3353 0.5834 0.1024 0.051 Uiso 1 1 calc R . .
C10 C -0.4061(4) 0.3521(3) 0.1362(2) 0.0318(7) Uani 1 1 d . . .
H10A H -0.3279 0.3567 0.0897 0.048 Uiso 1 1 calc R . .
H10B H -0.5126 0.3506 0.1006 0.048 Uiso 1 1 calc R . .
H10C H -0.3887 0.2803 0.1752 0.048 Uiso 1 1 calc R . .

loop_
_atom_site_aniso_label
_atom_site_aniso_U_11
_atom_site_aniso_U_22
_atom_site_aniso_U_33
_atom_site_aniso_U_23
_atom_site_aniso_U_13
_atom_site_aniso_U_12
U1 0.01472(8) 0.02376(8) 0.01427(8) -0.00052(5) 0.00132(5) -0.00253(5)
Cl1 0.0534(5) 0.0279(4) 0.0358(4) -0.0036(3) 0.0051(3) 0.0075(4)
O1 0.0179(10) 0.0364(10) 0.0166(9) 0.0035(8) 0.0018(8) 0.0009(8)
N1 0.0160(11) 0.0229(10) 0.0175(10) 0.0006(9) 0.0023(8) 0.0000(9)
C1 0.0204(14) 0.0186(11) 0.0193(12) -0.0001(10) 0.0059(10) -0.0001(11)
O2 0.0193(10) 0.0400(10) 0.0215(9) 0.0009(9) -0.0002(8) -0.0083(9)
C2 0.0166(13) 0.0353(15) 0.0189(12) 0.0047(12) 0.0019(10) 0.0039(12)
C3 0.0284(17) 0.0424(19) 0.0465(19) -0.0115(15) -0.0093(15) -0.0048(14)
C4 0.0190(15) 0.0393(17) 0.0345(16) 0.0028(13) 0.0012(12) 0.0094(12)
C5 0.0174(14) 0.0369(15) 0.0184(13) -0.0022(12) 0.0043(11) -0.0011(12)
C6 0.0364(19) 0.039(2) 0.0389(17) -0.0149(15) 0.0171(14) -0.0048(15)
C7 0.0374(18) 0.0395(18) 0.0296(15) 0.0109(13) 0.0086(13) 0.0009(14)
C8 0.0158(13) 0.0281(13) 0.0250(14) 0.0018(12) -0.0006(11) -0.0013(11)
C9 0.0235(15) 0.0372(18) 0.0394(17) 0.0129(14) -0.0047(13) 0.0032(13)
C10 0.0283(16) 0.0358(17) 0.0306(15) -0.0091(13) 0.0003(13) -0.0081(13)

loop_
_geom_bond_atom_site_label_1
_geom_bond_atom_site_label_2
_geom_bond_distance
_geom_bond_site_symmetry_2
_geom_bond_publ_flag
U1 O2 1.770(2) 3_565 ?
U1 O2 1.770(2) . ?
U1 O1 2.3151(18) 3_565 ?
U1 O1 2.3151(18) . ?
U1 Cl1 2.6468(8) . ?
U1 Cl1 2.6468(8) 3_565 ?
O1 C1 1.270(3) . ?
N1 C1 1.329(3) . ?
N1 C5 1.489(3) . ?
N1 C8 1.492(3) . ?
C1 C2 1.508(4) . ?
C2 C4 1.525(4) . ?
C2 C3 1.539(5) . ?
C5 C7 1.518(4) . ?
C5 C6 1.530(4) . ?
C8 C10 1.526(4) . ?
C8 C9 1.533(4) . ?
